data_8105808
loop_
_publ_author_name
'Li, Zongmu'

_publ_section_title
;
 The crystal structure of
 dichlorido-bis(1-butyl-1H-imidazole-\kN)zinc(II), C14H24Cl2ZnN4
;
_journal_issue 4
_journal_name_full 'Zeitschrift f\"ur Kristallographie - New Crystal Structures'
_journal_page_first 649
_journal_page_last 651
_journal_paper_doi 10.1515/ncrs-2019-0001
_journal_volume 234
_journal_year 2019
_chemical_formula_sum 'C14 H24 Cl2 N4 Zn'
_chemical_formula_weight 384.64
_space_group_crystal_system orthorhombic
_space_group_IT_number 61
_space_group_name_Hall '-P 2ac 2ab'
_space_group_name_H-M_alt 'P b c a'
_atom_sites_solution_hydrogens geom
_cell_angle_alpha 90
_cell_angle_beta 90
_cell_angle_gamma 90
_cell_formula_units_Z 8
_cell_length_a 13.3238(11)
_cell_length_b 15.9366(13)
_cell_length_c 18.0943(16)
_cell_measurement_reflns_used 4.51
_cell_measurement_temperature 298(2)
_cell_measurement_theta_max 22.556
_cell_measurement_theta_min 2.556
_cell_volume 3842.1(6)
_computing_cell_refinement 'SMART [1]'
_computing_data_collection 'SMART [1]'
_computing_data_reduction 'SMART [1]'
_computing_molecular_graphics 'XP in SHELXTL [2]'
_computing_structure_refinement 'SHELXL-2017/1 (Sheldrick, 2015)[2]'
_computing_structure_solution 'SHELXL-2017/1 (Sheldrick, 2015)[2]'
_diffrn_ambient_temperature 298(2)
_diffrn_measured_fraction_theta_full 0.999
_diffrn_measured_fraction_theta_max 0.999
_diffrn_measurement_device_type 'Bruker SMART APEX II CCD'
_diffrn_measurement_method 'phi and omega scans'
_diffrn_radiation_type MoK\a
_diffrn_radiation_wavelength 0.71073
_diffrn_reflns_av_R_equivalents 0.0594
_diffrn_reflns_av_unetI/netI 0.0454
_diffrn_reflns_Laue_measured_fraction_full 0.999
_diffrn_reflns_Laue_measured_fraction_max 0.999
_diffrn_reflns_limit_h_max 15
_diffrn_reflns_limit_h_min -15
_diffrn_reflns_limit_k_max 18
_diffrn_reflns_limit_k_min -15
_diffrn_reflns_limit_l_max 19
_diffrn_reflns_limit_l_min -21
_diffrn_reflns_number 17488
_diffrn_reflns_point_group_measured_fraction_full 0.999
_diffrn_reflns_point_group_measured_fraction_max 0.999
_diffrn_reflns_theta_full 25.015
_diffrn_reflns_theta_max 25.015
_diffrn_reflns_theta_min 2.556
_exptl_absorpt_coefficient_mu 1.555
_exptl_absorpt_correction_T_max 0.7671
_exptl_absorpt_correction_T_min 0.7359
_exptl_absorpt_correction_type multi-scan
_exptl_absorpt_process_details sadabs
_exptl_crystal_colour colourless
_exptl_crystal_density_diffrn 1.330
_exptl_crystal_description block
_exptl_crystal_F_000 1600
_exptl_crystal_size_max 0.210
_exptl_crystal_size_mid 0.200
_exptl_crystal_size_min 0.180
_refine_diff_density_max 0.355
_refine_diff_density_min -0.356
_refine_diff_density_rms 0.075
_refine_ls_extinction_coef 0.0030(2)
_refine_ls_extinction_expression Fc^*^=kFc[1+0.001xFc^2^\l^3^/sin(2\q)]^-1/4^
_refine_ls_extinction_method 'SHELXL-2017/1 (Sheldrick 2017)'
_refine_ls_goodness_of_fit_ref 1.038
_refine_ls_hydrogen_treatment constr
_refine_ls_matrix_type full
_refine_ls_number_parameters 193
_refine_ls_number_reflns 3387
_refine_ls_number_restraints 0
_refine_ls_restrained_S_all 1.038
_refine_ls_R_factor_all 0.0819
_refine_ls_R_factor_gt 0.0393
_refine_ls_shift/su_max 0.000
_refine_ls_shift/su_mean 0.000
_refine_ls_structure_factor_coef Fsqd
_refine_ls_weighting_details 'w=1/[\s^2^(Fo^2^)+(0.0372P)^2^+3.5287P] where P=(Fo^2^+2Fc^2^)/3'
_refine_ls_weighting_scheme calc
_refine_ls_wR_factor_gt 0.0877
_refine_ls_wR_factor_ref 0.1053
_reflns_Friedel_coverage 0.000
_reflns_Friedel_fraction_full .
_reflns_Friedel_fraction_max .
_reflns_number_gt 2163
_reflns_number_total 3387
_reflns_threshold_expression 'I > 2\s(I)'
_cod_data_source_file suppl_ncrs-2019-0001_suppl.cif
_cod_data_source_block lzm
_cod_database_code 8105808
_shelx_space_group_comment
;
The symmetry employed for this shelxl refinement is uniquely defined
by the following loop, which should always be used as a source of
symmetry information in preference to the above space-group names.
They are only intended as comments.
;
_shelx_estimated_absorpt_t_min 0.736
_shelx_estimated_absorpt_t_max 0.767

loop_
_space_group_symop_operation_xyz
'x, y, z'
'-x+1/2, -y, z+1/2'
'-x, y+1/2, -z+1/2'
'x+1/2, -y+1/2, -z'
'-x, -y, -z'
'x-1/2, y, -z-1/2'
'x, -y-1/2, z-1/2'
'-x-1/2, y-1/2, z'

loop_
_atom_site_label
_atom_site_type_symbol
_atom_site_fract_x
_atom_site_fract_y
_atom_site_fract_z
_atom_site_U_iso_or_equiv
_atom_site_adp_type
_atom_site_occupancy
_atom_site_site_symmetry_order
_atom_site_calc_flag
_atom_site_refinement_flags_posn
_atom_site_refinement_flags_adp
_atom_site_refinement_flags_occupancy
_atom_site_disorder_assembly
_atom_site_disorder_group
Zn1 Zn 0.27259(3) 0.01046(3) 0.54028(2) 0.04888(18) Uani 1 1 d . . . . .
Cl1 Cl 0.12184(8) 0.00207(7) 0.59470(7) 0.0712(3) Uani 1 1 d . . . . .
Cl2 Cl 0.39173(8) -0.07427(7) 0.58430(6) 0.0694(3) Uani 1 1 d . . . . .
N1 N 0.3192(2) 0.13022(19) 0.54875(17) 0.0528(8) Uani 1 1 d . . . . .
N2 N 0.4098(3) 0.2424(2) 0.5307(2) 0.0672(10) Uani 1 1 d . . . . .
N3 N 0.2525(2) -0.00860(19) 0.43056(18) 0.0509(8) Uani 1 1 d . . . . .
N4 N 0.1766(3) -0.0171(2) 0.32355(17) 0.0599(9) Uani 1 1 d . . . . .
C1 C 0.4012(3) 0.1601(3) 0.5192(2) 0.0618(11) Uani 1 1 d . . . . .
H1 H 0.447705 0.127911 0.493442 0.074 Uiso 1 1 calc R U . . .
C2 C 0.2720(3) 0.1975(3) 0.5803(2) 0.0657(12) Uani 1 1 d . . . . .
H2 H 0.210971 0.195981 0.605144 0.079 Uiso 1 1 calc R U . . .
C3 C 0.3284(4) 0.2663(3) 0.5695(3) 0.0736(14) Uani 1 1 d . . . . .
H3 H 0.314003 0.320299 0.585685 0.088 Uiso 1 1 calc R U . . .
C4 C 0.4937(4) 0.2950(3) 0.5055(3) 0.0982(19) Uani 1 1 d . . . . .
H4A H 0.467129 0.347662 0.487012 0.118 Uiso 1 1 calc R U . . .
H4B H 0.527288 0.267020 0.464858 0.118 Uiso 1 1 calc R U . . .
C5 C 0.5684(4) 0.3131(3) 0.5645(3) 0.0772(14) Uani 1 1 d . . . . .
H5A H 0.618203 0.351553 0.544920 0.093 Uiso 1 1 calc R U . . .
H5B H 0.534487 0.341231 0.604919 0.093 Uiso 1 1 calc R U . . .
C6 C 0.6205(4) 0.2383(3) 0.5939(4) 0.0990(18) Uani 1 1 d . . . . .
H6A H 0.649307 0.206765 0.553243 0.119 Uiso 1 1 calc R U . . .
H6B H 0.572228 0.202425 0.618657 0.119 Uiso 1 1 calc R U . . .
C7 C 0.7022(5) 0.2614(5) 0.6473(5) 0.168(4) Uani 1 1 d . . . . .
H7A H 0.752512 0.293663 0.622120 0.252 Uiso 1 1 calc R U . . .
H7B H 0.731881 0.211270 0.666948 0.252 Uiso 1 1 calc R U . . .
H7C H 0.674330 0.294035 0.686865 0.252 Uiso 1 1 calc R U . . .
C8 C 0.1661(3) -0.0149(2) 0.3967(2) 0.0512(10) Uani 1 1 d . . . . .
H8 H 0.104569 -0.017579 0.420893 0.061 Uiso 1 1 calc R U . . .
C9 C 0.3228(4) -0.0060(3) 0.3765(3) 0.0675(12) Uani 1 1 d . . . . .
H9 H 0.391622 -0.001345 0.384100 0.081 Uiso 1 1 calc R U . . .
C10 C 0.2779(4) -0.0112(3) 0.3105(3) 0.0734(13) Uani 1 1 d . . . . .
H10 H 0.309270 -0.010906 0.264545 0.088 Uiso 1 1 calc R U . . .
C11 C 0.0964(4) -0.0262(3) 0.2685(2) 0.0813(15) Uani 1 1 d . . . . .
H11A H 0.110616 0.009783 0.226562 0.098 Uiso 1 1 calc R U . . .
H11B H 0.033257 -0.008150 0.289981 0.098 Uiso 1 1 calc R U . . .
C12 C 0.0863(4) -0.1158(4) 0.2422(3) 0.0943(17) Uani 1 1 d . . . . .
H12A H 0.042092 -0.116885 0.199557 0.113 Uiso 1 1 calc R U . . .
H12B H 0.151619 -0.135624 0.226238 0.113 Uiso 1 1 calc R U . . .
C13 C 0.0462(4) -0.1748(4) 0.2992(3) 0.1025(18) Uani 1 1 d . . . . .
H13A H -0.020701 -0.156635 0.313032 0.123 Uiso 1 1 calc R U . . .
H13B H 0.088154 -0.171095 0.342891 0.123 Uiso 1 1 calc R U . . .
C14 C 0.0410(6) -0.2657(4) 0.2754(4) 0.151(3) Uani 1 1 d . . . . .
H14A H -0.009331 -0.271921 0.237793 0.227 Uiso 1 1 calc R U . . .
H14B H 0.024026 -0.300088 0.317087 0.227 Uiso 1 1 calc R U . . .
H14C H 0.104952 -0.282686 0.256092 0.227 Uiso 1 1 calc R U . . .

loop_
_atom_site_aniso_label
_atom_site_aniso_U_11
_atom_site_aniso_U_22
_atom_site_aniso_U_33
_atom_site_aniso_U_23
_atom_site_aniso_U_13
_atom_site_aniso_U_12
Zn1 0.0504(3) 0.0460(3) 0.0503(3) -0.0081(2) -0.0043(2) 0.0009(2)
Cl1 0.0599(6) 0.0724(8) 0.0813(8) -0.0064(6) 0.0150(6) 0.0002(6)
Cl2 0.0722(7) 0.0684(7) 0.0676(7) -0.0131(5) -0.0140(6) 0.0246(6)
N1 0.056(2) 0.0434(18) 0.059(2) -0.0124(16) -0.0080(17) 0.0041(16)
N2 0.090(3) 0.042(2) 0.069(3) 0.0010(18) -0.010(2) -0.009(2)
N3 0.055(2) 0.052(2) 0.0451(18) -0.0053(14) 0.0009(15) -0.0047(16)
N4 0.071(2) 0.070(2) 0.039(2) 0.0033(16) 0.0015(18) -0.0032(19)
C1 0.073(3) 0.045(3) 0.067(3) -0.010(2) 0.000(2) -0.003(2)
C2 0.055(3) 0.064(3) 0.078(3) -0.018(2) -0.014(2) 0.014(2)
C3 0.088(4) 0.045(3) 0.089(4) -0.013(2) -0.027(3) 0.017(3)
C4 0.153(6) 0.066(3) 0.075(4) 0.014(3) 0.008(4) -0.040(3)
C5 0.082(3) 0.057(3) 0.093(4) 0.003(2) 0.016(3) -0.022(3)
C6 0.076(4) 0.077(4) 0.144(5) 0.017(3) 0.028(4) -0.005(3)
C7 0.085(4) 0.164(8) 0.255(10) 0.065(7) -0.044(6) -0.031(5)
C8 0.053(2) 0.052(2) 0.048(2) -0.0012(18) -0.0021(19) -0.001(2)
C9 0.061(3) 0.077(3) 0.065(3) -0.011(2) 0.005(2) -0.005(2)
C10 0.080(3) 0.088(4) 0.052(3) -0.002(2) 0.020(2) -0.010(3)
C11 0.086(4) 0.107(4) 0.051(3) 0.007(3) -0.015(3) -0.001(3)
C12 0.103(4) 0.129(5) 0.052(3) -0.014(3) -0.021(3) -0.014(4)
C13 0.112(4) 0.115(5) 0.080(4) -0.003(3) -0.012(3) -0.015(4)
C14 0.200(8) 0.130(6) 0.124(6) -0.015(4) -0.053(6) -0.047(6)

loop_
_atom_type_symbol
_atom_type_description
_atom_type_scat_dispersion_real
_atom_type_scat_dispersion_imag
_atom_type_scat_source
C C 0.0033 0.0016 'International Tables Vol C Tables 4.2.6.8 and 6.1.1.4'
H H 0.0000 0.0000 'International Tables Vol C Tables 4.2.6.8 and 6.1.1.4'
N N 0.0061 0.0033 'International Tables Vol C Tables 4.2.6.8 and 6.1.1.4'
Cl Cl 0.1484 0.1585 'International Tables Vol C Tables 4.2.6.8 and 6.1.1.4'
Zn Zn 0.2839 1.4301 'International Tables Vol C Tables 4.2.6.8 and 6.1.1.4'

loop_
_geom_angle_atom_site_label_1
_geom_angle_atom_site_label_2
_geom_angle_atom_site_label_3
_geom_angle
_geom_angle_site_symmetry_1
_geom_angle_site_symmetry_3
N1 Zn1 N3 104.92(13) . .
N1 Zn1 Cl2 109.11(9) . .
N3 Zn1 Cl2 110.68(9) . .
N1 Zn1 Cl1 107.43(10) . .
N3 Zn1 Cl1 107.63(10) . .
Cl2 Zn1 Cl1 116.41(5) . .
C1 N1 C2 105.6(4) . .
C1 N1 Zn1 124.9(3) . .
C2 N1 Zn1 129.3(3) . .
C1 N2 C3 106.9(4) . .
C1 N2 C4 125.4(4) . .
C3 N2 C4 127.7(4) . .
C8 N3 C9 105.8(3) . .
C8 N3 Zn1 125.9(3) . .
C9 N3 Zn1 127.7(3) . .
C8 N4 C10 105.8(3) . .
C8 N4 C11 126.9(4) . .
C10 N4 C11 127.2(4) . .
N1 C1 N2 111.5(4) . .
C3 C2 N1 108.8(4) . .
C2 C3 N2 107.2(4) . .
N2 C4 C5 113.4(4) . .
C6 C5 C4 114.6(4) . .
C5 C6 C7 112.0(5) . .
N3 C8 N4 112.0(4) . .
C10 C9 N3 109.5(4) . .
C9 C10 N4 106.8(4) . .
N4 C11 C12 111.9(4) . .
C13 C12 C11 114.1(4) . .
C12 C13 C14 114.9(5) . .

loop_
_geom_bond_atom_site_label_1
_geom_bond_atom_site_label_2
_geom_bond_distance
_geom_bond_site_symmetry_2
Zn1 N1 2.013(3) .
Zn1 N3 2.026(3) .
Zn1 Cl2 2.2311(11) .
Zn1 Cl1 2.2409(12) .
N1 C1 1.306(5) .
N1 C2 1.368(5) .
N2 C1 1.333(5) .
N2 C3 1.346(6) .
N2 C4 1.470(6) .
N3 C8 1.308(5) .
N3 C9 1.355(5) .
N4 C8 1.332(5) .
N4 C10 1.374(5) .
N4 C11 1.468(5) .
C2 C3 1.343(6) .
C4 C5 1.487(6) .
C5 C6 1.480(7) .
C6 C7 1.500(8) .
C9 C10 1.339(6) .
C11 C12 1.512(6) .
C12 C13 1.495(7) .
C13 C14 1.512(8) .

loop_
_geom_hbond_atom_site_label_D
_geom_hbond_atom_site_label_H
_geom_hbond_atom_site_label_A
_geom_hbond_distance_DH
_geom_hbond_distance_HA
_geom_hbond_distance_DA
_geom_hbond_angle_DHA
_geom_hbond_site_symmetry_A
_geom_hbond_publ_flag
C1 H1 Cl2 0.93 2.70 3.605(5) 164.7 5_656 yes
C11 H11A Cl2 0.97 2.77 3.701(5) 160.7 2_554 yes
C11 H11B Cl1 0.97 2.94 3.838(5) 154.7 5_556 yes
C1 H1 Cl2 0.93 2.70 3.605(5) 164.7 5_656 yes
C11 H11A Cl2 0.97 2.77 3.701(5) 160.7 2_554 yes
C11 H11B Cl1 0.97 2.94 3.838(5) 154.7 5_556 yes
